data_7006091
loop_
_publ_author_name
'Stander, Elzet'
'Esterhuysen, Catharine'
'McKenzie, Jean M.'
'Cronje, Stephanie'
'Raubenheimer, Helgard G.'

_publ_section_title
;
 Reaction and subsequent transformation of anionic acetylide-carbene
 complexes using the Ph3PAu+ fragment.
;
_journal_issue 48
_journal_name_full 'Dalton transactions (Cambridge, England : 2003)'
_journal_page_first 5684
_journal_page_last 5691
_journal_paper_doi 10.1039/b708915e
_journal_year 2007
_chemical_formula_moiety 'C28 H21 Au Cr N O5 P'
_chemical_formula_sum 'C28 H21 Au Cr N O5 P'
_chemical_formula_weight 731.39
_chemical_name_systematic
;
?
;
_space_group_IT_number 2
_symmetry_cell_setting triclinic
_symmetry_space_group_name_Hall '-P 1'
_symmetry_space_group_name_H-M 'P -1'
_atom_sites_solution_hydrogens geom
_atom_sites_solution_primary direct
_atom_sites_solution_secondary difmap
_audit_creation_method SHELXL-97
_cell_angle_alpha 74.216(14)
_cell_angle_beta 69.976(5)
_cell_angle_gamma 82.605(8)
_cell_formula_units_Z 2
_cell_length_a 10.364(3)
_cell_length_b 11.566(3)
_cell_length_c 12.463(4)
_cell_measurement_reflns_used 1374
_cell_measurement_temperature 100(2)
_cell_measurement_theta_max 36.31
_cell_measurement_theta_min 4.39
_cell_volume 1349.7(7)
_computing_cell_refinement 'SAINT (Bruker, 2002)'
_computing_data_collection 'SMART (Bruker, 2001)'
_computing_data_reduction SAINT
_computing_molecular_graphics
;
X-Seed (Barbour, 2001; Atwood and Barbour, 2003)
;
_computing_publication_material
;
X-Seed
;
_computing_structure_refinement 'SHELXL-97 (Sheldrick, 1997)'
_computing_structure_solution 'SHELXS-97 (Sheldrick, 1990)'
_diffrn_ambient_temperature 100(2)
_diffrn_measured_fraction_theta_full 0.974
_diffrn_measured_fraction_theta_max 0.974
_diffrn_measurement_device_type 'Bruker APEX CCD area-detector'
_diffrn_measurement_method '\w scans'
_diffrn_radiation_monochromator graphite
_diffrn_radiation_source 'fine-focus sealed tube'
_diffrn_radiation_type MoK\a
_diffrn_radiation_wavelength 0.71073
_diffrn_reflns_av_R_equivalents 0.103
_diffrn_reflns_av_sigmaI/netI 0.153
_diffrn_reflns_limit_h_max 13
_diffrn_reflns_limit_h_min -13
_diffrn_reflns_limit_k_max 14
_diffrn_reflns_limit_k_min -14
_diffrn_reflns_limit_l_max 15
_diffrn_reflns_limit_l_min -15
_diffrn_reflns_number 14294
_diffrn_reflns_theta_full 26.8
_diffrn_reflns_theta_max 26.8
_diffrn_reflns_theta_min 1.8
_exptl_absorpt_coefficient_mu 5.928
_exptl_absorpt_correction_T_max 0.6484
_exptl_absorpt_correction_T_min 0.5886
_exptl_absorpt_correction_type multi-scan
_exptl_absorpt_process_details 'SADABS, Blessing, Acta Cryst. A51 (1995) 33-38'
_exptl_crystal_colour 'Red orange'
_exptl_crystal_density_diffrn 1.800
_exptl_crystal_density_method 'not measured'
_exptl_crystal_description Prisms
_exptl_crystal_F_000 708
_exptl_crystal_size_max 0.10
_exptl_crystal_size_mid 0.08
_exptl_crystal_size_min 0.08
_refine_diff_density_max 7.00
_refine_diff_density_min -2.87
_refine_diff_density_rms 0.29
_refine_ls_extinction_method none
_refine_ls_goodness_of_fit_ref 1.058
_refine_ls_hydrogen_treatment constr
_refine_ls_matrix_type full
_refine_ls_number_parameters 336
_refine_ls_number_reflns 5629
_refine_ls_number_restraints 0
_refine_ls_restrained_S_all 1.058
_refine_ls_R_factor_all 0.1156
_refine_ls_R_factor_gt 0.0788
_refine_ls_shift/su_max 0.000
_refine_ls_shift/su_mean 0.000
_refine_ls_structure_factor_coef Fsqd
_refine_ls_weighting_details 'calc w=1/[\s^2^(Fo^2^)+(0.0635P)^2^+6.9423P] where P=(Fo^2^+2Fc^2^)/3'
_refine_ls_weighting_scheme calc
_refine_ls_wR_factor_gt 0.1648
_refine_ls_wR_factor_ref 0.1808
_reflns_number_gt 3999
_reflns_number_total 5629
_reflns_threshold_expression I>2\s(I)
_cod_data_source_file b708915e.txt
_cod_data_source_block Complex_3a
_cod_depositor_comments
;
The following automatic conversions were performed:
'_symmetry_cell_setting' value 'Triclinic' changed to 'triclinic'
according to '/home/saulius/struct/CIF-dictionaries/cif_core.dic'
dictionary named 'cif_core.dic' version 2.4.1 from 2010-06-29.

Automatic conversion script
Id: cif_fix_enum 1527 2010-12-29 10:47:43Z saulius 
;
_cod_original_sg_symbol_H-M P-1
_cod_database_code 7006091

loop_
_symmetry_equiv_pos_as_xyz
'x, y, z'
'-x, -y, -z'

loop_
_atom_site_label
_atom_site_type_symbol
_atom_site_fract_x
_atom_site_fract_y
_atom_site_fract_z
_atom_site_U_iso_or_equiv
_atom_site_adp_type
_atom_site_occupancy
_atom_site_symmetry_multiplicity
_atom_site_calc_flag
_atom_site_refinement_flags
_atom_site_disorder_assembly
_atom_site_disorder_group
Au1 Au 0.64447(6) 0.21674(5) 0.46093(5) 0.02318(19) Uani 1 1 d . . .
Cr1 Cr 0.6898(2) 0.37070(18) 0.86529(19) 0.0223(5) Uani 1 1 d . . .
P1 P 0.7742(4) 0.1047(3) 0.3321(3) 0.0217(8) Uani 1 1 d . . .
O1 O 0.9854(11) 0.4187(10) 0.7123(10) 0.045(3) Uani 1 1 d . . .
O2 O 0.6157(11) 0.6367(8) 0.7812(9) 0.035(2) Uani 1 1 d . . .
O3 O 0.7119(10) 0.4151(9) 1.0873(9) 0.032(2) Uani 1 1 d . . .
O4 O 0.3918(11) 0.3036(9) 0.9896(9) 0.035(2) Uani 1 1 d . . .
O5 O 0.7783(10) 0.1055(8) 0.9258(8) 0.032(2) Uani 1 1 d . . .
N1 N 0.4058(12) 0.3659(10) 0.5804(10) 0.028(3) Uani 1 1 d . . .
C1 C 0.5334(16) 0.3130(13) 0.5733(14) 0.037(4) Uani 1 1 d . . .
C2 C 0.5936(14) 0.3398(11) 0.6541(12) 0.025(3) Uani 1 1 d . . .
C3 C 0.6421(14) 0.3482(11) 0.7274(12) 0.026(3) Uani 1 1 d . . .
C4 C 0.3334(15) 0.3478(13) 0.5077(12) 0.032(3) Uani 1 1 d . . .
H4A H 0.3795 0.2826 0.4703 0.048 Uiso 1 1 calc R . .
H4B H 0.3321 0.4219 0.4468 0.048 Uiso 1 1 calc R . .
H4C H 0.2389 0.3264 0.5561 0.048 Uiso 1 1 calc R . .
C5 C 0.3261(15) 0.4357(13) 0.6669(12) 0.031(3) Uani 1 1 d . . .
H5C H 0.3794 0.4393 0.7173 0.046 Uiso 1 1 calc R . .
H5B H 0.2394 0.3967 0.7155 0.046 Uiso 1 1 calc R . .
H5A H 0.3065 0.5174 0.6251 0.046 Uiso 1 1 calc R . .
C6 C 0.8760(15) 0.4032(12) 0.7712(13) 0.026(3) Uani 1 1 d . . .
C7 C 0.6453(14) 0.5363(14) 0.8156(12) 0.027(3) Uani 1 1 d . . .
C8 C 0.7076(14) 0.3951(12) 1.0023(14) 0.028(3) Uani 1 1 d . . .
C9 C 0.5040(16) 0.3316(12) 0.9442(12) 0.027(3) Uani 1 1 d . . .
C10 C 0.7459(14) 0.2042(13) 0.9037(12) 0.027(3) Uani 1 1 d . . .
C11A C 0.8688(13) -0.0216(11) 0.3958(11) 0.020(3) Uani 1 1 d . . .
C11B C 0.6681(14) 0.0407(11) 0.2736(11) 0.023(3) Uani 1 1 d . . .
C11C C 0.8943(13) 0.1921(12) 0.2011(11) 0.023(3) Uani 1 1 d . . .
C12A C 0.8141(15) -0.0803(12) 0.5130(12) 0.029(3) Uani 1 1 d . . .
H12A H 0.7294 -0.0513 0.5598 0.034 Uiso 1 1 calc R . .
C12B C 0.7026(15) -0.0691(11) 0.2421(12) 0.025(3) Uani 1 1 d . . .
H12B H 0.7794 -0.1161 0.2575 0.030 Uiso 1 1 calc R . .
C12C C 0.9405(13) 0.1611(11) 0.0943(12) 0.022(3) Uani 1 1 d . . .
H12C H 0.9092 0.0901 0.0885 0.027 Uiso 1 1 calc R . .
C13A C 0.8802(17) -0.1795(13) 0.5626(13) 0.038(4) Uani 1 1 d . . .
H13A H 0.8393 -0.2201 0.6426 0.045 Uiso 1 1 calc R . .
C13B C 0.6273(14) -0.1103(12) 0.1893(13) 0.028(3) Uani 1 1 d . . .
H13B H 0.6527 -0.1845 0.1672 0.034 Uiso 1 1 calc R . .
C13C C 1.0311(14) 0.2310(13) -0.0041(13) 0.032(3) Uani 1 1 d . . .
H13C H 1.0599 0.2103 -0.0778 0.039 Uiso 1 1 calc R . .
C14A C 1.0060(17) -0.2216(13) 0.4978(13) 0.036(4) Uani 1 1 d . . .
H14A H 1.0508 -0.2912 0.5326 0.043 Uiso 1 1 calc R . .
C14B C 0.5151(16) -0.0431(14) 0.1687(13) 0.034(4) Uani 1 1 d . . .
H14B H 0.4618 -0.0713 0.1330 0.041 Uiso 1 1 calc R . .
C14C C 1.0798(14) 0.3339(13) 0.0073(13) 0.032(4) Uani 1 1 d . . .
H14C H 1.1422 0.3827 -0.0598 0.039 Uiso 1 1 calc R . .
C15A C 1.0661(17) -0.1604(13) 0.3809(13) 0.037(4) Uani 1 1 d . . .
H15A H 1.1531 -0.1872 0.3357 0.044 Uiso 1 1 calc R . .
C15B C 0.4799(16) 0.0642(13) 0.1996(12) 0.034(4) Uani 1 1 d . . .
H15B H 0.4022 0.1102 0.1848 0.040 Uiso 1 1 calc R . .
C15C C 1.0407(15) 0.3642(13) 0.1092(12) 0.029(3) Uani 1 1 d . . .
H15C H 1.0762 0.4335 0.1146 0.035 Uiso 1 1 calc R . .
C16A C 0.9985(16) -0.0605(14) 0.3310(13) 0.038(4) Uani 1 1 d . . .
H16A H 1.0405 -0.0179 0.2519 0.046 Uiso 1 1 calc R . .
C16B C 0.5574(14) 0.1077(12) 0.2532(12) 0.027(3) Uani 1 1 d . . .
H16B H 0.5326 0.1824 0.2744 0.033 Uiso 1 1 calc R . .
C16C C 0.9472(15) 0.2949(11) 0.2093(12) 0.027(3) Uani 1 1 d . . .
H16C H 0.9196 0.3168 0.2823 0.032 Uiso 1 1 calc R . .

loop_
_atom_site_aniso_label
_atom_site_aniso_U_11
_atom_site_aniso_U_22
_atom_site_aniso_U_33
_atom_site_aniso_U_23
_atom_site_aniso_U_13
_atom_site_aniso_U_12
Au1 0.0310(3) 0.0151(3) 0.0225(3) -0.00359(18) -0.0097(2) 0.0029(2)
Cr1 0.0249(12) 0.0166(11) 0.0260(12) -0.0037(9) -0.0101(10) -0.0007(9)
P1 0.029(2) 0.0132(16) 0.0200(18) -0.0013(13) -0.0062(15) 0.0000(14)
O1 0.023(6) 0.046(7) 0.060(8) -0.024(6) 0.001(6) -0.001(5)
O2 0.046(7) 0.018(5) 0.037(6) -0.004(4) -0.015(5) 0.011(5)
O3 0.035(6) 0.034(6) 0.032(6) -0.011(5) -0.014(5) -0.004(5)
O4 0.028(6) 0.033(6) 0.040(6) -0.002(5) -0.008(5) -0.009(5)
O5 0.038(6) 0.021(5) 0.033(6) 0.001(4) -0.010(5) -0.003(5)
N1 0.028(7) 0.022(6) 0.029(7) -0.001(5) -0.005(5) -0.002(5)
C1 0.039(9) 0.027(8) 0.040(9) 0.013(7) -0.022(8) -0.004(7)
C2 0.022(8) 0.016(7) 0.026(8) 0.006(6) -0.004(6) 0.002(6)
C3 0.027(8) 0.010(6) 0.032(8) 0.005(5) -0.010(7) 0.004(5)
C4 0.034(9) 0.031(8) 0.027(8) -0.002(6) -0.010(7) -0.001(7)
C5 0.029(8) 0.029(8) 0.024(8) -0.002(6) -0.002(6) 0.005(6)
C6 0.026(8) 0.021(7) 0.033(8) -0.003(6) -0.016(7) -0.001(6)
C7 0.026(8) 0.040(9) 0.016(7) -0.008(6) -0.004(6) -0.010(7)
C8 0.019(8) 0.018(7) 0.043(9) -0.010(6) -0.004(7) -0.004(6)
C9 0.038(9) 0.024(7) 0.026(8) -0.010(6) -0.016(7) 0.002(7)
C10 0.024(8) 0.028(8) 0.028(8) 0.000(6) -0.011(6) -0.004(6)
C11A 0.022(7) 0.015(6) 0.019(7) 0.001(5) -0.004(6) -0.005(5)
C11B 0.028(8) 0.016(6) 0.018(7) 0.002(5) -0.002(6) -0.006(6)
C11C 0.016(7) 0.029(7) 0.017(7) 0.004(5) -0.005(6) 0.000(6)
C12A 0.034(9) 0.022(7) 0.031(8) -0.002(6) -0.014(7) -0.005(6)
C12B 0.036(8) 0.010(6) 0.030(8) -0.001(5) -0.014(7) -0.001(6)
C12C 0.025(8) 0.011(6) 0.030(8) -0.002(5) -0.009(6) -0.006(5)
C13A 0.050(11) 0.031(8) 0.026(8) 0.011(6) -0.019(8) 0.000(8)
C13B 0.034(9) 0.016(7) 0.037(8) -0.008(6) -0.017(7) 0.010(6)
C13C 0.026(8) 0.037(9) 0.026(8) 0.004(6) -0.005(6) -0.005(7)
C14A 0.056(11) 0.020(7) 0.035(9) -0.001(6) -0.023(8) -0.005(7)
C14B 0.041(9) 0.038(9) 0.037(9) -0.014(7) -0.018(7) -0.018(7)
C14C 0.021(8) 0.030(8) 0.033(9) 0.012(6) -0.005(7) -0.011(6)
C15A 0.049(10) 0.033(8) 0.029(8) -0.011(7) -0.015(7) 0.008(7)
C15B 0.032(9) 0.035(9) 0.029(8) 0.008(7) -0.011(7) -0.014(7)
C15C 0.033(9) 0.025(7) 0.024(8) 0.004(6) -0.009(7) -0.008(6)
C16A 0.044(10) 0.040(9) 0.019(8) -0.003(7) -0.004(7) 0.011(8)
C16B 0.036(9) 0.016(7) 0.033(8) -0.003(6) -0.016(7) -0.008(6)
C16C 0.040(9) 0.017(7) 0.022(7) 0.007(5) -0.017(7) -0.003(6)

loop_
_atom_type_symbol
_atom_type_description
_atom_type_scat_dispersion_real
_atom_type_scat_dispersion_imag
_atom_type_scat_source
C C 0.0033 0.0016 'International Tables Vol C Tables 4.2.6.8 and 6.1.1.4'
H H 0.0000 0.0000 'International Tables Vol C Tables 4.2.6.8 and 6.1.1.4'
Au Au -2.0133 8.8022 'International Tables Vol C Tables 4.2.6.8 and 6.1.1.4'
Cr Cr 0.3209 0.6236 'International Tables Vol C Tables 4.2.6.8 and 6.1.1.4'
N N 0.0061 0.0033 'International Tables Vol C Tables 4.2.6.8 and 6.1.1.4'
O O 0.0106 0.0060 'International Tables Vol C Tables 4.2.6.8 and 6.1.1.4'
P P 0.1023 0.0942 'International Tables Vol C Tables 4.2.6.8 and 6.1.1.4'

loop_
_geom_angle_atom_site_label_1
_geom_angle_atom_site_label_2
_geom_angle_atom_site_label_3
_geom_angle
_geom_angle_site_symmetry_1
_geom_angle_site_symmetry_3
_geom_angle_publ_flag
C1 Au1 P1 179.5(4) . . ?
C8 Cr1 C9 91.3(6) . . ?
C8 Cr1 C7 90.7(6) . . ?
C9 Cr1 C7 93.1(6) . . ?
C8 Cr1 C6 95.2(6) . . ?
C9 Cr1 C6 173.3(6) . . ?
C7 Cr1 C6 88.3(6) . . ?
C8 Cr1 C10 92.1(6) . . ?
C9 Cr1 C10 90.4(6) . . ?
C7 Cr1 C10 175.5(6) . . ?
C6 Cr1 C10 87.9(6) . . ?
C8 Cr1 C3 172.0(6) . . ?
C9 Cr1 C3 81.3(6) . . ?
C7 Cr1 C3 86.8(5) . . ?
C6 Cr1 C3 92.3(6) . . ?
C10 Cr1 C3 90.9(5) . . ?
C11A P1 C11C 107.8(6) . . ?
C11A P1 C11B 105.4(6) . . ?
C11C P1 C11B 103.2(6) . . ?
C11A P1 Au1 114.3(4) . . ?
C11C P1 Au1 113.4(5) . . ?
C11B P1 Au1 111.8(5) . . ?
C1 N1 C4 120.5(13) . . ?
C1 N1 C5 125.2(13) . . ?
C4 N1 C5 114.1(11) . . ?
N1 C1 C2 113.8(14) . . ?
N1 C1 Au1 127.1(11) . . ?
C2 C1 Au1 118.9(10) . . ?
C3 C2 C1 172.6(14) . . ?
C2 C3 Cr1 170.1(12) . . ?
N1 C4 H4A 109.5 . . ?
N1 C4 H4B 109.5 . . ?
H4A C4 H4B 109.5 . . ?
N1 C4 H4C 109.5 . . ?
H4A C4 H4C 109.5 . . ?
H4B C4 H4C 109.5 . . ?
N1 C5 H5C 109.5 . . ?
N1 C5 H5B 109.5 . . ?
H5C C5 H5B 109.5 . . ?
N1 C5 H5A 109.5 . . ?
H5C C5 H5A 109.5 . . ?
H5B C5 H5A 109.5 . . ?
O1 C6 Cr1 176.5(13) . . ?
O2 C7 Cr1 176.7(12) . . ?
O3 C8 Cr1 175.9(12) . . ?
O4 C9 Cr1 176.9(12) . . ?
O5 C10 Cr1 179.3(13) . . ?
C12A C11A C16A 118.4(12) . . ?
C12A C11A P1 119.4(10) . . ?
C16A C11A P1 122.1(10) . . ?
C16B C11B C12B 119.8(13) . . ?
C16B C11B P1 117.6(10) . . ?
C12B C11B P1 122.4(11) . . ?
C12C C11C C16C 118.3(12) . . ?
C12C C11C P1 123.3(10) . . ?
C16C C11C P1 118.4(10) . . ?
C13A C12A C11A 120.9(14) . . ?
C13A C12A H12A 119.6 . . ?
C11A C12A H12A 119.6 . . ?
C13B C12B C11B 121.1(13) . . ?
C13B C12B H12B 119.4 . . ?
C11B C12B H12B 119.4 . . ?
C11C C12C C13C 121.5(13) . . ?
C11C C12C H12C 119.2 . . ?
C13C C12C H12C 119.2 . . ?
C12A C13A C14A 121.0(14) . . ?
C12A C13A H13A 119.5 . . ?
C14A C13A H13A 119.5 . . ?
C14B C13B C12B 119.3(13) . . ?
C14B C13B H13B 120.3 . . ?
C12B C13B H13B 120.3 . . ?
C12C C13C C14C 118.4(14) . . ?
C12C C13C H13C 120.8 . . ?
C14C C13C H13C 120.8 . . ?
C13A C14A C15A 119.1(14) . . ?
C13A C14A H14A 120.5 . . ?
C15A C14A H14A 120.5 . . ?
C15B C14B C13B 120.1(13) . . ?
C15B C14B H14B 119.9 . . ?
C13B C14B H14B 119.9 . . ?
C15C C14C C13C 121.6(13) . . ?
C15C C14C H14C 119.2 . . ?
C13C C14C H14C 119.2 . . ?
C16A C15A C14A 119.7(15) . . ?
C16A C15A H15A 120.1 . . ?
C14A C15A H15A 120.1 . . ?
C14B C15B C16B 120.9(14) . . ?
C14B C15B H15B 119.5 . . ?
C16B C15B H15B 119.5 . . ?
C14C C15C C16C 120.4(14) . . ?
C14C C15C H15C 119.8 . . ?
C16C C15C H15C 119.8 . . ?
C15A C16A C11A 120.7(14) . . ?
C15A C16A H16A 119.6 . . ?
C11A C16A H16A 119.6 . . ?
C11B C16B C15B 118.7(13) . . ?
C11B C16B H16B 120.7 . . ?
C15B C16B H16B 120.7 . . ?
C15C C16C C11C 119.7(13) . . ?
C15C C16C H16C 120.2 . . ?
C11C C16C H16C 120.2 . . ?

loop_
_geom_bond_atom_site_label_1
_geom_bond_atom_site_label_2
_geom_bond_distance
_geom_bond_site_symmetry_2
_geom_bond_publ_flag
Au1 C1 1.985(17) . ?
Au1 P1 2.295(4) . ?
Cr1 C8 1.875(16) . ?
Cr1 C9 1.888(16) . ?
Cr1 C7 1.895(15) . ?
Cr1 C6 1.907(15) . ?
Cr1 C10 1.917(15) . ?
Cr1 C3 2.030(15) . ?
P1 C11A 1.805(13) . ?
P1 C11C 1.809(13) . ?
P1 C11B 1.828(14) . ?
O1 C6 1.125(16) . ?
O2 C7 1.163(16) . ?
O3 C8 1.161(16) . ?
O4 C9 1.151(16) . ?
O5 C10 1.134(16) . ?
N1 C1 1.368(18) . ?
N1 C4 1.428(18) . ?
N1 C5 1.479(17) . ?
C1 C2 1.47(2) . ?
C2 C3 1.215(19) . ?
C4 H4A 0.9800 . ?
C4 H4B 0.9800 . ?
C4 H4C 0.9800 . ?
C5 H5C 0.9800 . ?
C5 H5B 0.9800 . ?
C5 H5A 0.9800 . ?
C11A C12A 1.382(18) . ?
C11A C16A 1.400(19) . ?
C11B C16B 1.359(19) . ?
C11B C12B 1.398(18) . ?
C11C C12C 1.381(18) . ?
C11C C16C 1.413(19) . ?
C12A C13A 1.367(19) . ?
C12A H12A 0.9500 . ?
C12B C13B 1.373(19) . ?
C12B H12B 0.9500 . ?
C12C C13C 1.382(18) . ?
C12C H12C 0.9500 . ?
C13A C14A 1.39(2) . ?
C13A H13A 0.9500 . ?
C13B C14B 1.37(2) . ?
C13B H13B 0.9500 . ?
C13C C14C 1.41(2) . ?
C13C H13C 0.9500 . ?
C14A C15A 1.39(2) . ?
C14A H14A 0.9500 . ?
C14B C15B 1.37(2) . ?
C14B H14B 0.9500 . ?
C14C C15C 1.32(2) . ?
C14C H14C 0.9500 . ?
C15A C16A 1.38(2) . ?
C15A H15A 0.9500 . ?
C15B C16B 1.414(19) . ?
C15B H15B 0.9500 . ?
C15C C16C 1.402(19) . ?
C15C H15C 0.9500 . ?
C16A H16A 0.9500 . ?
C16B H16B 0.9500 . ?
C16C H16C 0.9500 . ?

loop_
_geom_torsion_atom_site_label_1
_geom_torsion_atom_site_label_2
_geom_torsion_atom_site_label_3
_geom_torsion_atom_site_label_4
_geom_torsion
_geom_torsion_site_symmetry_1
_geom_torsion_site_symmetry_2
_geom_torsion_site_symmetry_3
_geom_torsion_site_symmetry_4
_geom_torsion_publ_flag
C5 N1 C1 C2 -5.1(19) . . . . ?
C4 N1 C1 Au1 4.7(19) . . . . ?
